data_7155952
loop_
_publ_author_name
'Subbarayappa, Adimurthy'
'Samanta, Supravat'
'Ravi, Chitrakar'
'Sadu, Nageswararao'
'Joshi, Abhisek'

_publ_section_title
;
 Visible- Light-Promoted Selective C--H Amination of Heteroarenes with
 Heteroaromatic Amines under Metal-Free Conditions
;
_journal_name_full 'Org. Biomol. Chem.'
_journal_paper_doi 10.1039/C7OB02504A
_journal_year 2017
_chemical_formula_sum 'C29 H27 N4 O'
_chemical_formula_weight 447.54
_chemical_name_systematic
; 
 ? 
;
_space_group_IT_number 2
_symmetry_cell_setting triclinic
_symmetry_space_group_name_Hall '-P 1'
_symmetry_space_group_name_H-M 'P -1'
_atom_sites_solution_hydrogens geom
_atom_sites_solution_primary direct
_atom_sites_solution_secondary difmap
_audit_creation_method SHELXL-97
_audit_update_record
;
2017-08-30 deposited with the CCDC.
2017-10-27 downloaded from the CCDC.
;
_cell_angle_alpha 83.237(3)
_cell_angle_beta 82.104(3)
_cell_angle_gamma 76.194(3)
_cell_formula_units_Z 4
_cell_length_a 9.6623(18)
_cell_length_b 15.496(3)
_cell_length_c 16.311(3)
_cell_measurement_reflns_used 6013
_cell_measurement_temperature 293(2)
_cell_measurement_theta_max 27.75
_cell_measurement_theta_min 2.18
_cell_volume 2340.0(8)
_computing_cell_refinement 'BRUKER SMART'
_computing_data_collection 'BRUKER SMART'
_computing_data_reduction 'BRUKER SAINT'
_computing_molecular_graphics ORTEP
_computing_structure_refinement 'SHELXL-97 (Sheldrick, 1997)'
_computing_structure_solution 'SHELXS-97 (Sheldrick, 1990)'
_diffrn_ambient_temperature 293(2)
_diffrn_measured_fraction_theta_full 0.991
_diffrn_measured_fraction_theta_max 0.991
_diffrn_measurement_device_type 'BRUKER SMART APEX CCD DIFFARCTOMETER'
_diffrn_measurement_method 'OMEGA-PHI SCAN'
_diffrn_radiation_monochromator graphite
_diffrn_radiation_source 'fine-focus sealed tube'
_diffrn_radiation_type MoK\a
_diffrn_radiation_wavelength 0.71073
_diffrn_reflns_av_R_equivalents 0.0238
_diffrn_reflns_av_sigmaI/netI 0.0322
_diffrn_reflns_limit_h_max 11
_diffrn_reflns_limit_h_min -11
_diffrn_reflns_limit_k_max 18
_diffrn_reflns_limit_k_min -18
_diffrn_reflns_limit_l_max 19
_diffrn_reflns_limit_l_min -19
_diffrn_reflns_number 16742
_diffrn_reflns_theta_full 25.00
_diffrn_reflns_theta_max 25.00
_diffrn_reflns_theta_min 1.77
_exptl_absorpt_coefficient_mu 0.079
_exptl_absorpt_correction_T_max 0.9991
_exptl_absorpt_correction_T_min 0.9722
_exptl_absorpt_correction_type multi-scan
_exptl_absorpt_process_details 'BRUKER SADABS'
_exptl_crystal_colour COLOURLESS
_exptl_crystal_density_diffrn 1.270
_exptl_crystal_density_method 'not measured'
_exptl_crystal_description BLOCKS
_exptl_crystal_F_000 948
_exptl_crystal_size_max 0.36
_exptl_crystal_size_mid 0.29
_exptl_crystal_size_min 0.01
_refine_diff_density_max 0.968
_refine_diff_density_min -0.343
_refine_diff_density_rms 0.060
_refine_ls_extinction_method none
_refine_ls_goodness_of_fit_ref 1.023
_refine_ls_hydrogen_treatment mixed
_refine_ls_matrix_type full
_refine_ls_number_parameters 621
_refine_ls_number_reflns 8170
_refine_ls_number_restraints 0
_refine_ls_restrained_S_all 1.023
_refine_ls_R_factor_all 0.0940
_refine_ls_R_factor_gt 0.0775
_refine_ls_shift/su_max 0.000
_refine_ls_shift/su_mean 0.000
_refine_ls_structure_factor_coef Fsqd
_refine_ls_weighting_details 'calc w=1/[\s^2^(Fo^2^)+(0.1296P)^2^+1.6791P] where P=(Fo^2^+2Fc^2^)/3'
_refine_ls_weighting_scheme calc
_refine_ls_wR_factor_gt 0.2181
_refine_ls_wR_factor_ref 0.2342
_reflns_number_gt 6372
_reflns_number_total 8170
_reflns_threshold_expression >2sigma(I)
_cod_data_source_file c7ob02504a2.cif
_cod_data_source_block 715ssm
_cod_depositor_comments
;
The following automatic conversions were performed:

'_symmetry_cell_setting' value 'TRICLINIC' changed to 'triclinic'
according to
/home/data/users/saulius/crontab/automatic-downloads/rss-feeds/RSC/lib/dictionaries/cif_core.dic
dictionary named 'cif_core.dic' version 2.4.2 from 2011-04-26.

'_exptl_absorpt_correction_type' value 'MULTI-SCAN' changed to
'multi-scan' according to
/home/data/users/saulius/crontab/automatic-downloads/rss-feeds/RSC/lib/dictionaries/cif_core.dic
dictionary named 'cif_core.dic' version 2.4.2 from 2011-04-26.

Automatic conversion script
Id: cif_fix_values 4973 2017-02-22 13:04:09Z antanas 

2018-02-15
Z value and formula fixed to values more according to usual
chemical conventions.                 miguel
;
_cod_original_formula_sum 'C58 H54 N8 O2'
_cod_original_formula_weight 895.09
_cod_original_formula_units_Z 2
_cod_original_sg_symbol_H-M P-1
_cod_database_code 7155952

loop_
_symmetry_equiv_pos_as_xyz
'x, y, z'
'-x, -y, -z'

loop_
_atom_site_label
_atom_site_type_symbol
_atom_site_fract_x
_atom_site_fract_y
_atom_site_fract_z
_atom_site_U_iso_or_equiv
_atom_site_adp_type
_atom_site_occupancy
_atom_site_symmetry_multiplicity
_atom_site_calc_flag
_atom_site_refinement_flags
N3 N 0.8586(2) -0.11465(15) 0.31193(13) 0.0426(5) Uani 1 1 d .
N1 N 0.7158(3) 0.09694(18) 0.58188(15) 0.0489(6) Uani 1 1 d .
C16 C 0.8881(3) 0.01272(17) 0.38058(16) 0.0394(6) Uani 1 1 d .
N2 N 0.9091(3) 0.13371(16) 0.45818(15) 0.0483(6) Uani 1 1 d .
C12 C 0.7464(3) 0.04297(19) 0.51626(16) 0.0443(6) Uani 1 1 d .
C15 C 0.8208(3) -0.05916(18) 0.37882(16) 0.0421(6) Uani 1 1 d .
N4 N 0.8557(3) -0.07987(15) 0.23162(14) 0.0448(6) Uani 1 1 d .
C20 C 0.8496(3) 0.06407(17) 0.45001(16) 0.0401(6) Uani 1 1 d .
C21 C 0.8879(3) -0.15054(18) 0.18780(17) 0.0429(6) Uani 1 1 d .
C14 C 0.7225(3) -0.0769(2) 0.44251(18) 0.0528(7) Uani 1 1 d .
H14 H 0.6789 -0.1239 0.4402 0.063 Uiso 1 1 calc R
C13 C 0.6848(3) -0.0270(2) 0.51122(18) 0.0546(8) Uani 1 1 d .
H13 H 0.6174 -0.0412 0.5539 0.066 Uiso 1 1 calc R
C23 C 0.8916(3) -0.20490(18) 0.31787(19) 0.0459(7) Uani 1 1 d .
H23 H 0.8994 -0.2426 0.3666 0.055 Uiso 1 1 calc R
C10 C 0.6160(3) 0.15638(19) 0.71664(16) 0.0435(6) Uani 1 1 d .
O1 O 0.5676(4) 0.0282(2) 0.66859(16) 0.0957(10) Uani 1 1 d .
C11 C 0.6321(3) 0.0883(2) 0.65413(18) 0.0514(7) Uani 1 1 d .
C18 C 1.0517(4) 0.1047(2) 0.3284(2) 0.0599(8) Uani 1 1 d .
H18 H 1.1218 0.1204 0.2883 0.072 Uiso 1 1 calc R
C22 C 0.9112(3) -0.22990(18) 0.23981(19) 0.0467(7) Uani 1 1 d .
H22 H 0.9351 -0.2878 0.2239 0.056 Uiso 1 1 calc R
C19 C 1.0066(4) 0.1514(2) 0.3983(2) 0.0589(8) Uani 1 1 d .
H19 H 1.0483 0.1986 0.4032 0.071 Uiso 1 1 calc R
C1 C 0.7297(4) 0.2118(2) 0.7023(2) 0.0604(8) Uani 1 1 d .
H1A H 0.7264 0.2444 0.6478 0.072 Uiso 1 1 calc R
H1B H 0.8241 0.1726 0.7040 0.072 Uiso 1 1 calc R
C9 C 0.6218(4) 0.1064(2) 0.8037(2) 0.0646(9) Uani 1 1 d .
H9A H 0.5496 0.0711 0.8139 0.078 Uiso 1 1 calc R
H9B H 0.7150 0.0661 0.8070 0.078 Uiso 1 1 calc R
C24 C 0.8941(3) -0.1382(2) 0.09669(18) 0.0526(7) Uani 1 1 d .
C17 C 0.9930(3) 0.03588(19) 0.31886(18) 0.0486(7) Uani 1 1 d .
H17 H 1.0217 0.0043 0.2720 0.058 Uiso 1 1 calc R
C4 C 0.5951(4) 0.1727(3) 0.8696(2) 0.0685(9) Uani 1 1 d .
H4 H 0.5990 0.1404 0.9249 0.082 Uiso 1 1 calc R
C2 C 0.7031(4) 0.2779(3) 0.7695(2) 0.0659(9) Uani 1 1 d .
H2 H 0.7770 0.3128 0.7603 0.079 Uiso 1 1 calc R
C3 C 0.7090(4) 0.2258(3) 0.8532(2) 0.0729(10) Uani 1 1 d .
H3A H 0.6955 0.2664 0.8960 0.087 Uiso 1 1 calc R
H3B H 0.8027 0.1857 0.8553 0.087 Uiso 1 1 calc R
C7 C 0.4666(4) 0.2193(3) 0.7143(2) 0.0709(10) Uani 1 1 d .
H7A H 0.4596 0.2514 0.6597 0.085 Uiso 1 1 calc R
H7B H 0.3935 0.1848 0.7247 0.085 Uiso 1 1 calc R
C5 C 0.4484(4) 0.2345(3) 0.8642(3) 0.0814(12) Uani 1 1 d .
H5A H 0.3755 0.1998 0.8736 0.098 Uiso 1 1 calc R
H5B H 0.4292 0.2756 0.9071 0.098 Uiso 1 1 calc R
C6 C 0.4416(4) 0.2861(3) 0.7806(3) 0.0792(12) Uani 1 1 d .
H6 H 0.3470 0.3265 0.7783 0.095 Uiso 1 1 calc R
C29 C 0.9537(5) -0.2058(3) 0.0481(2) 0.0753(11) Uani 1 1 d .
H29 H 0.9913 -0.2624 0.0725 0.090 Uiso 1 1 calc R
C28 C 0.9591(6) -0.1911(4) -0.0383(3) 0.1005(16) Uani 1 1 d .
H28 H 1.0003 -0.2382 -0.0707 0.121 Uiso 1 1 calc R
C8 C 0.5569(4) 0.3394(3) 0.7634(3) 0.0810(11) Uani 1 1 d .
H8A H 0.5536 0.3705 0.7082 0.097 Uiso 1 1 calc R
H8B H 0.5398 0.3836 0.8033 0.097 Uiso 1 1 calc R
C27 C 0.9063(8) -0.1110(5) -0.0750(3) 0.125(2) Uani 1 1 d .
H27 H 0.9086 -0.1018 -0.1325 0.150 Uiso 1 1 calc R
C26 C 0.8503(11) -0.0443(5) -0.0274(3) 0.189(4) Uani 1 1 d .
H26 H 0.8151 0.0123 -0.0524 0.226 Uiso 1 1 calc R
C25 C 0.8430(8) -0.0570(3) 0.0577(3) 0.138(3) Uani 1 1 d .
H25 H 0.8023 -0.0090 0.0891 0.165 Uiso 1 1 calc R
N6 N 0.0684(3) 0.34042(15) 0.47628(14) 0.0472(6) Uani 1 1 d .
C46 C 0.0770(3) 0.42734(17) 0.58983(16) 0.0416(6) Uani 1 1 d .
N5 N 0.3424(3) 0.32929(18) 0.42020(16) 0.0528(6) Uani 1 1 d .
N7 N 0.1035(3) 0.51264(16) 0.70272(14) 0.0507(6) Uani 1 1 d .
N8 N 0.0144(3) 0.47971(16) 0.76357(15) 0.0511(6) Uani 1 1 d .
C42 C 0.1421(3) 0.38041(17) 0.51991(16) 0.0417(6) Uani 1 1 d .
C49 C 0.1652(3) 0.46538(19) 0.63172(17) 0.0463(7) Uani 1 1 d .
C44 C -0.1447(3) 0.39655(19) 0.56524(18) 0.0481(7) Uani 1 1 d .
H44 H -0.2431 0.4020 0.5780 0.058 Uiso 1 1 calc R
C45 C -0.0719(3) 0.43555(18) 0.61061(17) 0.0457(7) Uani 1 1 d .
H45 H -0.1200 0.4673 0.6550 0.055 Uiso 1 1 calc R
C41 C 0.2907(3) 0.37483(18) 0.49113(17) 0.0461(7) Uani 1 1 d .
C48 C 0.3052(3) 0.4591(2) 0.60310(18) 0.0534(7) Uani 1 1 d .
H48 H 0.3603 0.4851 0.6309 0.064 Uiso 1 1 calc R
C43 C -0.0702(3) 0.34864(19) 0.49976(18) 0.0500(7) Uani 1 1 d .
H43 H -0.1210 0.3207 0.4707 0.060 Uiso 1 1 calc R
C39 C 0.4891(3) 0.27597(19) 0.29323(18) 0.0464(7) Uani 1 1 d .
C47 C 0.3696(3) 0.4146(2) 0.53283(19) 0.0528(7) Uani 1 1 d .
H47 H 0.4658 0.4119 0.5144 0.063 Uiso 1 1 calc R
C53 C -0.1185(3) 0.5257(2) 0.89462(18) 0.0516(7) Uani 1 1 d .
C52 C -0.0209(3) 0.5399(2) 0.81906(17) 0.0500(7) Uani 1 1 d .
C40 C 0.4712(3) 0.3216(2) 0.3730(2) 0.0560(8) Uani 1 1 d .
O2 O 0.5668(3) 0.3522(2) 0.39237(18) 0.0945(10) Uani 1 1 d .
C58 C -0.1298(4) 0.5746(2) 0.9620(2) 0.0630(9) Uani 1 1 d .
H58 H -0.0759 0.6174 0.9594 0.076 Uiso 1 1 calc R
C57 C -0.2198(4) 0.5607(3) 1.0328(2) 0.0729(10) Uani 1 1 d .
H57 H -0.2254 0.5938 1.0776 0.087 Uiso 1 1 calc R
C54 C -0.2010(4) 0.4636(2) 0.9007(2) 0.0661(9) Uani 1 1 d .
H54 H -0.1959 0.4302 0.8561 0.079 Uiso 1 1 calc R
C50 C 0.1250(4) 0.5910(2) 0.7195(2) 0.0653(9) Uani 1 1 d .
H50 H 0.1824 0.6252 0.6868 0.078 Uiso 1 1 calc R
C34 C 0.3871(5) 0.2133(3) 0.2919(3) 0.0836(12) Uani 1 1 d .
H34A H 0.2884 0.2471 0.2987 0.100 Uiso 1 1 calc R
H34B H 0.4003 0.1674 0.3379 0.100 Uiso 1 1 calc R
C56 C -0.3010(5) 0.4987(3) 1.0379(2) 0.0802(11) Uani 1 1 d .
H56 H -0.3624 0.4897 1.0857 0.096 Uiso 1 1 calc R
C51 C 0.0467(4) 0.6106(2) 0.7934(2) 0.0689(10) Uani 1 1 d .
H51 H 0.0394 0.6608 0.8213 0.083 Uiso 1 1 calc R
C38 C 0.4651(6) 0.3478(3) 0.2218(3) 0.0915(13) Uani 1 1 d .
H38A H 0.5321 0.3859 0.2200 0.110 Uiso 1 1 calc R
H38B H 0.3686 0.3845 0.2303 0.110 Uiso 1 1 calc R
C30 C 0.6431(5) 0.2194(3) 0.2793(3) 0.0873(12) Uani 1 1 d .
H30A H 0.6580 0.1714 0.3232 0.105 Uiso 1 1 calc R
H30B H 0.7106 0.2563 0.2815 0.105 Uiso 1 1 calc R
C31 C 0.6724(4) 0.1787(3) 0.1918(3) 0.0749(10) Uani 1 1 d .
H31 H 0.7716 0.1447 0.1815 0.090 Uiso 1 1 calc R
C33 C 0.4175(4) 0.1685(3) 0.2076(3) 0.0774(11) Uani 1 1 d .
H33 H 0.3540 0.1280 0.2066 0.093 Uiso 1 1 calc R
C36 C 0.3872(5) 0.2449(3) 0.1449(3) 0.0940(14) Uani 1 1 d .
H36 H 0.3102 0.2550 0.1138 0.113 Uiso 1 1 calc R
C55 C -0.2907(5) 0.4503(3) 0.9717(3) 0.0846(12) Uani 1 1 d .
H55 H -0.3450 0.4077 0.9747 0.102 Uiso 1 1 calc R
C35 C 0.6406(5) 0.2559(3) 0.1295(3) 0.0885(13) Uani 1 1 d .
H35 H 0.7105 0.2731 0.0902 0.106 Uiso 1 1 calc R
C32 C 0.5691(5) 0.1202(3) 0.1995(3) 0.0902(13) Uani 1 1 d .
H32A H 0.5878 0.0867 0.1510 0.108 Uiso 1 1 calc R
H32B H 0.5855 0.0777 0.2477 0.108 Uiso 1 1 calc R
C37 C 0.4871(5) 0.3039(3) 0.1352(3) 0.0908(13) Uani 1 1 d .
H37 H 0.4685 0.3495 0.0886 0.109 Uiso 1 1 calc R
H1C H 0.757(4) 0.134(2) 0.576(2) 0.057(10) Uiso 1 1 d .
H5C H 0.277(4) 0.303(2) 0.402(2) 0.060(9) Uiso 1 1 d .

loop_
_atom_site_aniso_label
_atom_site_aniso_U_11
_atom_site_aniso_U_22
_atom_site_aniso_U_33
_atom_site_aniso_U_23
_atom_site_aniso_U_13
_atom_site_aniso_U_12
N3 0.0486(13) 0.0418(12) 0.0380(12) -0.0038(10) -0.0060(10) -0.0104(10)
N1 0.0577(15) 0.0540(15) 0.0396(13) -0.0105(11) 0.0069(11) -0.0255(13)
C16 0.0396(14) 0.0418(14) 0.0359(13) -0.0006(11) -0.0068(11) -0.0073(11)
N2 0.0528(14) 0.0505(14) 0.0443(13) -0.0110(11) 0.0039(11) -0.0193(11)
C12 0.0495(16) 0.0483(15) 0.0357(14) -0.0048(12) -0.0024(12) -0.0132(12)
C15 0.0493(15) 0.0424(14) 0.0353(14) -0.0055(11) -0.0075(12) -0.0091(12)
N4 0.0556(14) 0.0399(12) 0.0369(12) -0.0062(10) -0.0050(10) -0.0059(10)
C20 0.0429(14) 0.0412(14) 0.0362(14) -0.0027(11) -0.0058(11) -0.0091(11)
C21 0.0375(14) 0.0447(15) 0.0464(15) -0.0116(12) -0.0017(11) -0.0071(11)
C14 0.0632(19) 0.0557(18) 0.0469(17) -0.0075(14) -0.0014(14) -0.0292(15)
C13 0.0645(19) 0.0641(19) 0.0402(16) -0.0086(14) 0.0057(14) -0.0288(16)
C23 0.0488(16) 0.0360(14) 0.0536(17) 0.0005(12) -0.0099(13) -0.0107(12)
C10 0.0401(14) 0.0551(16) 0.0367(14) -0.0096(12) 0.0020(11) -0.0142(12)
O1 0.140(3) 0.107(2) 0.0630(16) -0.0357(15) 0.0384(16) -0.086(2)
C11 0.0557(17) 0.0604(18) 0.0414(16) -0.0061(14) 0.0031(13) -0.0237(15)
C18 0.0594(19) 0.066(2) 0.0582(19) -0.0160(16) 0.0165(15) -0.0300(16)
C22 0.0417(15) 0.0367(14) 0.0623(19) -0.0119(13) -0.0038(13) -0.0077(11)
C19 0.064(2) 0.0621(19) 0.0583(19) -0.0163(15) 0.0088(15) -0.0319(16)
C1 0.0552(18) 0.071(2) 0.0583(19) -0.0170(16) 0.0081(15) -0.0236(16)
C9 0.074(2) 0.069(2) 0.0488(18) -0.0073(16) 0.0003(16) -0.0161(18)
C24 0.0538(17) 0.0596(18) 0.0456(16) -0.0155(14) -0.0007(13) -0.0125(14)
C17 0.0494(16) 0.0522(17) 0.0430(16) -0.0118(13) 0.0038(13) -0.0105(13)
C4 0.080(2) 0.087(3) 0.0401(17) -0.0086(17) -0.0053(16) -0.020(2)
C2 0.0560(19) 0.079(2) 0.070(2) -0.0230(19) 0.0018(16) -0.0271(17)
C3 0.055(2) 0.095(3) 0.069(2) -0.033(2) -0.0105(17) -0.0054(19)
C7 0.0517(19) 0.090(3) 0.073(2) -0.023(2) -0.0121(16) -0.0094(18)
C5 0.058(2) 0.103(3) 0.086(3) -0.045(2) 0.0222(19) -0.022(2)
C6 0.0428(18) 0.107(3) 0.083(3) -0.037(2) -0.0088(17) 0.0094(19)
C29 0.097(3) 0.073(2) 0.063(2) -0.0307(19) 0.0062(19) -0.028(2)
C28 0.130(4) 0.121(4) 0.067(3) -0.056(3) 0.023(3) -0.057(3)
C8 0.091(3) 0.059(2) 0.092(3) -0.017(2) -0.015(2) -0.008(2)
C27 0.193(6) 0.137(5) 0.044(2) -0.015(3) -0.006(3) -0.038(5)
C26 0.335(12) 0.131(5) 0.050(3) -0.004(3) -0.037(4) 0.052(6)
C25 0.228(7) 0.092(3) 0.051(2) -0.012(2) -0.020(3) 0.050(4)
N6 0.0567(15) 0.0449(13) 0.0413(13) -0.0048(10) 0.0005(11) -0.0170(11)
C46 0.0540(16) 0.0331(13) 0.0358(14) 0.0026(11) -0.0016(12) -0.0107(11)
N5 0.0515(15) 0.0609(16) 0.0479(14) -0.0153(12) 0.0066(12) -0.0181(12)
N7 0.0666(16) 0.0498(14) 0.0380(13) -0.0079(11) -0.0009(11) -0.0185(12)
N8 0.0656(16) 0.0488(14) 0.0389(13) -0.0070(11) 0.0007(11) -0.0151(12)
C42 0.0526(16) 0.0356(13) 0.0358(14) 0.0022(11) -0.0013(12) -0.0125(12)
C49 0.0602(18) 0.0439(15) 0.0345(14) -0.0018(12) -0.0021(12) -0.0133(13)
C44 0.0488(16) 0.0458(15) 0.0475(16) 0.0017(13) 0.0006(13) -0.0129(13)
C45 0.0567(17) 0.0389(14) 0.0378(14) -0.0011(12) 0.0045(12) -0.0103(12)
C41 0.0532(16) 0.0439(15) 0.0393(15) -0.0017(12) -0.0012(12) -0.0107(13)
C48 0.0595(19) 0.0589(18) 0.0460(17) -0.0069(14) -0.0109(14) -0.0178(15)
C43 0.0580(18) 0.0485(16) 0.0469(16) -0.0025(13) -0.0025(14) -0.0215(14)
C39 0.0441(15) 0.0464(15) 0.0467(16) -0.0040(13) 0.0069(12) -0.0132(12)
C47 0.0480(16) 0.0611(18) 0.0486(17) -0.0070(14) -0.0010(13) -0.0126(14)
C53 0.0584(18) 0.0485(16) 0.0430(16) -0.0081(13) -0.0063(13) -0.0002(14)
C52 0.0612(18) 0.0508(17) 0.0386(15) -0.0074(13) -0.0063(13) -0.0114(14)
C40 0.0525(18) 0.0595(19) 0.0571(19) -0.0111(15) 0.0068(14) -0.0191(15)
O2 0.0731(17) 0.138(3) 0.090(2) -0.0582(19) 0.0264(14) -0.0556(18)
C58 0.068(2) 0.067(2) 0.0507(19) -0.0180(16) -0.0039(16) -0.0052(16)
C57 0.082(3) 0.078(2) 0.0465(19) -0.0203(17) 0.0002(17) 0.008(2)
C54 0.088(2) 0.061(2) 0.0498(19) -0.0119(15) 0.0052(17) -0.0207(18)
C50 0.094(3) 0.064(2) 0.0489(18) -0.0163(15) 0.0028(17) -0.0407(19)
C34 0.084(3) 0.096(3) 0.075(3) -0.024(2) 0.019(2) -0.037(2)
C56 0.085(3) 0.084(3) 0.057(2) -0.003(2) 0.0164(19) -0.005(2)
C51 0.096(3) 0.068(2) 0.0528(19) -0.0251(16) 0.0050(18) -0.037(2)
C38 0.125(4) 0.066(2) 0.077(3) -0.005(2) 0.004(3) -0.018(2)
C30 0.079(3) 0.093(3) 0.084(3) -0.019(2) -0.009(2) -0.002(2)
C31 0.052(2) 0.070(2) 0.095(3) -0.015(2) 0.0018(18) -0.0017(17)
C33 0.070(2) 0.094(3) 0.078(3) -0.015(2) 0.0057(19) -0.041(2)
C36 0.071(3) 0.091(3) 0.121(4) -0.020(3) -0.028(3) -0.006(2)
C55 0.102(3) 0.081(3) 0.068(2) -0.013(2) 0.022(2) -0.031(2)
C35 0.085(3) 0.105(3) 0.076(3) 0.007(2) 0.015(2) -0.043(3)
C32 0.087(3) 0.060(2) 0.108(3) -0.002(2) 0.021(2) -0.008(2)
C37 0.095(3) 0.084(3) 0.076(3) 0.029(2) -0.001(2) -0.012(2)

loop_
_atom_type_symbol
_atom_type_description
_atom_type_scat_dispersion_real
_atom_type_scat_dispersion_imag
_atom_type_scat_source
C C 0.0033 0.0016 'International Tables Vol C Tables 4.2.6.8 and 6.1.1.4'
H H 0.0000 0.0000 'International Tables Vol C Tables 4.2.6.8 and 6.1.1.4'
N N 0.0061 0.0033 'International Tables Vol C Tables 4.2.6.8 and 6.1.1.4'
O O 0.0106 0.0060 'International Tables Vol C Tables 4.2.6.8 and 6.1.1.4'

loop_
_geom_angle_atom_site_label_1
_geom_angle_atom_site_label_2
_geom_angle_atom_site_label_3
_geom_angle
C23 N3 N4 111.6(2)
C23 N3 C15 126.8(2)
N4 N3 C15 121.5(2)
C11 N1 C12 128.6(3)
C11 N1 H1C 118(3)
C12 N1 H1C 113(3)
C17 C16 C20 117.1(2)
C17 C16 C15 124.7(2)
C20 C16 C15 118.2(2)
C19 N2 C20 116.8(2)
C13 C12 N1 124.8(3)
C13 C12 C20 119.0(3)
N1 C12 C20 116.2(2)
C14 C15 C16 120.0(2)
C14 C15 N3 119.4(2)
C16 C15 N3 120.6(2)
C21 N4 N3 104.6(2)
N2 C20 C16 122.8(2)
N2 C20 C12 116.9(2)
C16 C20 C12 120.3(2)
N4 C21 C22 111.1(2)
N4 C21 C24 119.9(3)
C22 C21 C24 129.0(3)
C15 C14 C13 122.1(3)
C15 C14 H14 119.0
C13 C14 H14 119.0
C12 C13 C14 120.4(3)
C12 C13 H13 119.8
C14 C13 H13 119.8
C22 C23 N3 107.1(3)
C22 C23 H23 126.4
N3 C23 H23 126.4
C11 C10 C1 114.8(2)
C11 C10 C9 108.1(2)
C1 C10 C9 108.7(3)
C11 C10 C7 108.1(2)
C1 C10 C7 109.1(3)
C9 C10 C7 107.9(3)
O1 C11 N1 120.9(3)
O1 C11 C10 120.5(3)
N1 C11 C10 118.6(3)
C17 C18 C19 119.5(3)
C17 C18 H18 120.2
C19 C18 H18 120.2
C23 C22 C21 105.6(2)
C23 C22 H22 127.2
C21 C22 H22 127.2
N2 C19 C18 124.5(3)
N2 C19 H19 117.8
C18 C19 H19 117.8
C10 C1 C2 110.2(2)
C10 C1 H1A 109.6
C2 C1 H1A 109.6
C10 C1 H1B 109.6
C2 C1 H1B 109.6
H1A C1 H1B 108.1
C4 C9 C10 110.1(3)
C4 C9 H9A 109.6
C10 C9 H9A 109.6
C4 C9 H9B 109.6
C10 C9 H9B 109.6
H9A C9 H9B 108.1
C25 C24 C29 117.1(3)
C25 C24 C21 120.6(3)
C29 C24 C21 122.3(3)
C18 C17 C16 119.3(3)
C18 C17 H17 120.4
C16 C17 H17 120.4
C3 C4 C5 109.9(3)
C3 C4 C9 108.7(3)
C5 C4 C9 109.0(3)
C3 C4 H4 109.8
C5 C4 H4 109.8
C9 C4 H4 109.8
C3 C2 C8 110.8(3)
C3 C2 C1 108.6(3)
C8 C2 C1 108.1(3)
C3 C2 H2 109.8
C8 C2 H2 109.8
C1 C2 H2 109.8
C2 C3 C4 110.9(3)
C2 C3 H3A 109.5
C4 C3 H3A 109.5
C2 C3 H3B 109.5
C4 C3 H3B 109.5
H3A C3 H3B 108.0
C6 C7 C10 110.0(3)
C6 C7 H7A 109.7
C10 C7 H7A 109.7
C6 C7 H7B 109.7
C10 C7 H7B 109.7
H7A C7 H7B 108.2
C6 C5 C4 110.5(3)
C6 C5 H5A 109.6
C4 C5 H5A 109.6
C6 C5 H5B 109.6
C4 C5 H5B 109.6
H5A C5 H5B 108.1
C5 C6 C8 110.7(3)
C5 C6 C7 108.3(4)
C8 C6 C7 108.9(3)
C5 C6 H6 109.6
C8 C6 H6 109.6
C7 C6 H6 109.6
C24 C29 C28 120.5(4)
C24 C29 H29 119.7
C28 C29 H29 119.7
C27 C28 C29 121.2(4)
C27 C28 H28 119.4
C29 C28 H28 119.4
C2 C8 C6 110.0(3)
C2 C8 H8A 109.7
C6 C8 H8A 109.7
C2 C8 H8B 109.7
C6 C8 H8B 109.7
H8A C8 H8B 108.2
C28 C27 C26 118.3(5)
C28 C27 H27 120.9
C26 C27 H27 120.9
C27 C26 C25 121.7(6)
C27 C26 H26 119.1
C25 C26 H26 119.1
C24 C25 C26 121.1(5)
C24 C25 H25 119.5
C26 C25 H25 119.5
C43 N6 C42 117.6(2)
C45 C46 C42 117.0(3)
C45 C46 C49 125.1(3)
C42 C46 C49 117.8(3)
C40 N5 C41 129.4(3)
C40 N5 H5C 116(2)
C41 N5 H5C 114(2)
C50 N7 N8 111.9(2)
C50 N7 C49 126.7(3)
N8 N7 C49 121.4(2)
C52 N8 N7 105.0(2)
N6 C42 C46 122.6(3)
N6 C42 C41 117.0(2)
C46 C42 C41 120.4(3)
C48 C49 N7 120.1(3)
C48 C49 C46 120.5(3)
N7 C49 C46 119.4(3)
C45 C44 C43 119.2(3)
C45 C44 H44 120.4
C43 C44 H44 120.4
C44 C45 C46 119.6(3)
C44 C45 H45 120.2
C46 C45 H45 120.2
C47 C41 N5 125.4(3)
C47 C41 C42 119.2(3)
N5 C41 C42 115.4(3)
C49 C48 C47 122.0(3)
C49 C48 H48 119.0
C47 C48 H48 119.0
N6 C43 C44 123.9(3)
N6 C43 H43 118.1
C44 C43 H43 118.1
C38 C39 C40 108.0(3)
C38 C39 C30 108.8(3)
C40 C39 C30 109.1(3)
C38 C39 C34 108.6(3)
C40 C39 C34 115.1(2)
C30 C39 C34 107.0(3)
C41 C47 C48 120.1(3)
C41 C47 H47 120.0
C48 C47 H47 120.0
C54 C53 C58 117.8(3)
C54 C53 C52 121.3(3)
C58 C53 C52 120.9(3)
N8 C52 C51 110.3(3)
N8 C52 C53 120.0(3)
C51 C52 C53 129.7(3)
O2 C40 N5 121.6(3)
O2 C40 C39 121.7(3)
N5 C40 C39 116.7(3)
C57 C58 C53 120.8(4)
C57 C58 H58 119.6
C53 C58 H58 119.6
C56 C57 C58 120.7(3)
C56 C57 H57 119.7
C58 C57 H57 119.7
C55 C54 C53 120.9(3)
C55 C54 H54 119.6
C53 C54 H54 119.6
N7 C50 C51 106.7(3)
N7 C50 H50 126.6
C51 C50 H50 126.6
C39 C34 C33 110.6(3)
C39 C34 H34A 109.5
C33 C34 H34A 109.5
C39 C34 H34B 109.5
C33 C34 H34B 109.5
H34A C34 H34B 108.1
C57 C56 C55 118.9(4)
C57 C56 H56 120.5
C55 C56 H56 120.5
C50 C51 C52 106.0(3)
C50 C51 H51 127.0
C52 C51 H51 127.0
C39 C38 C37 110.5(3)
C39 C38 H38A 109.6
C37 C38 H38A 109.6
C39 C38 H38B 109.6
C37 C38 H38B 109.6
H38A C38 H38B 108.1
C39 C30 C31 111.1(3)
C39 C30 H30A 109.4
C31 C30 H30A 109.4
C39 C30 H30B 109.4
C31 C30 H30B 109.4
H30A C30 H30B 108.0
C35 C31 C32 113.2(4)
C35 C31 C30 105.5(3)
C32 C31 C30 103.3(3)
C35 C31 H31 111.5
C32 C31 H31 111.5
C30 C31 H31 111.5
C36 C33 C32 112.9(3)
C36 C33 C34 103.4(4)
C32 C33 C34 107.2(4)
C36 C33 H33 111.0
C32 C33 H33 111.0
C34 C33 H33 111.0
C37 C36 C33 115.0(4)
C37 C36 H36 122.5
C33 C36 H36 122.5
C56 C55 C54 120.9(4)
C56 C55 H55 119.6
C54 C55 H55 119.6
C31 C35 C37 114.2(3)
C31 C35 H35 122.9
C37 C35 H35 122.9
C33 C32 C31 114.1(3)
C33 C32 H32A 108.7
C31 C32 H32A 108.7
C33 C32 H32B 108.7
C31 C32 H32B 108.7
H32A C32 H32B 107.6
C36 C37 C35 113.8(4)
C36 C37 C38 105.7(4)
C35 C37 C38 102.4(4)
C36 C37 H37 111.5
C35 C37 H37 111.5
C38 C37 H37 111.5

loop_
_geom_bond_atom_site_label_1
_geom_bond_atom_site_label_2
_geom_bond_distance
N3 C23 1.353(3)
N3 N4 1.358(3)
N3 C15 1.423(3)
N1 C11 1.347(4)
N1 C12 1.392(4)
N1 H1C 0.77(3)
C16 C17 1.406(4)
C16 C20 1.417(4)
C16 C15 1.422(4)
N2 C19 1.313(4)
N2 C20 1.365(3)
C12 C13 1.371(4)
C12 C20 1.430(4)
C15 C14 1.358(4)
N4 C21 1.329(3)
C21 C22 1.399(4)
C21 C24 1.471(4)
C14 C13 1.395(4)
C14 H14 0.9300
C13 H13 0.9300
C23 C22 1.350(4)
C23 H23 0.9300
C10 C11 1.520(4)
C10 C1 1.526(4)
C10 C9 1.537(4)
C10 C7 1.539(4)
O1 C11 1.222(4)
C18 C17 1.354(4)
C18 C19 1.387(4)
C18 H18 0.9300
C22 H22 0.9300
C19 H19 0.9300
C1 C2 1.543(5)
C1 H1A 0.9700
C1 H1B 0.9700
C9 C4 1.528(5)
C9 H9A 0.9700
C9 H9B 0.9700
C24 C25 1.353(6)
C24 C29 1.357(4)
C17 H17 0.9300
C4 C3 1.503(5)
C4 C5 1.517(5)
C4 H4 0.9800
C2 C3 1.502(5)
C2 C8 1.512(5)
C2 H2 0.9800
C3 H3A 0.9700
C3 H3B 0.9700
C7 C6 1.539(5)
C7 H7A 0.9700
C7 H7B 0.9700
C5 C6 1.499(6)
C5 H5A 0.9700
C5 H5B 0.9700
C6 C8 1.517(6)
C6 H6 0.9800
C29 C28 1.396(6)
C29 H29 0.9300
C28 C27 1.329(7)
C28 H28 0.9300
C8 H8A 0.9700
C8 H8B 0.9700
C27 C26 1.330(8)
C27 H27 0.9300
C26 C25 1.374(6)
C26 H26 0.9300
C25 H25 0.9300
N6 C43 1.321(4)
N6 C42 1.361(4)
C46 C45 1.410(4)
C46 C42 1.416(4)
C46 C49 1.427(4)
N5 C40 1.358(4)
N5 C41 1.397(4)
N5 H5C 0.92(4)
N7 C50 1.344(4)
N7 N8 1.357(3)
N7 C49 1.426(4)
N8 C52 1.329(4)
C42 C41 1.433(4)
C49 C48 1.353(4)
C44 C45 1.364(4)
C44 C43 1.389(4)
C44 H44 0.9300
C45 H45 0.9300
C41 C47 1.374(4)
C48 C47 1.401(4)
C48 H48 0.9300
C43 H43 0.9300
C39 C38 1.516(5)
C39 C40 1.522(4)
C39 C30 1.538(5)
C39 C34 1.543(5)
C47 H47 0.9300
C53 C54 1.375(5)
C53 C58 1.385(4)
C53 C52 1.474(4)
C52 C51 1.401(5)
C40 O2 1.226(4)
C58 C57 1.374(5)
C58 H58 0.9300
C57 C56 1.367(6)
C57 H57 0.9300
C54 C55 1.375(5)
C54 H54 0.9300
C50 C51 1.358(5)
C50 H50 0.9300
C34 C33 1.574(5)
C34 H34A 0.9700
C34 H34B 0.9700
C56 C55 1.366(6)
C56 H56 0.9300
C51 H51 0.9300
C38 C37 1.605(6)
C38 H38A 0.9700
C38 H38B 0.9700
C30 C31 1.591(6)
C30 H30A 0.9700
C30 H30B 0.9700
C31 C35 1.477(6)
C31 C32 1.485(6)
C31 H31 0.9800
C33 C36 1.471(6)
C33 C32 1.473(6)
C33 H33 0.9800
C36 C37 1.462(6)
C36 H36 0.9300
C55 H55 0.9300
C35 C37 1.488(6)
C35 H35 0.9300
C32 H32A 0.9700
C32 H32B 0.9700
C37 H37 0.9800
